data_4320396
loop_
_publ_author_name
'Hiroyasu Sugiyama'
'Yong-Shou Lin'
Hossain
'Kazuko Matsumoto'

_publ_section_title
;
 Facile Allylic C-H Bond Activation on the Bridging Disulfide Ligand in
 the RuIII Dinuclear Complex Having a Conjugated RuSSRu Core
;
_journal_name_full 'Inorganic Chemistry'
_journal_page_first 5547
_journal_page_last 5552
_journal_paper_doi 10.1021/ic010422p
_journal_volume 40
_journal_year 2001
_chemical_formula_sum 'C34 H64 F12 N6 O24 P4 Ru2 S6'
_chemical_formula_weight 1687.29
_chemical_name_systematic
;
?
;
_space_group_IT_number 9
_symmetry_cell_setting monoclinic
_symmetry_space_group_name_Hall 'C -2yc'
_symmetry_space_group_name_H-M 'C 1 c 1'
_atom_sites_solution_hydrogens geom
_atom_sites_solution_primary direct
_atom_sites_solution_secondary difmap
_audit_creation_method SHELXL-97
_cell_angle_alpha 90.00
_cell_angle_beta 99.308(2)
_cell_angle_gamma 90.00
_cell_formula_units_Z 4
_cell_length_a 13.3995(9)
_cell_length_b 20.1101(14)
_cell_length_c 25.2525(16)
_cell_measurement_temperature 123(2)
_cell_volume 6715.1(8)
_computing_structure_refinement 'SHELXL-97 (Sheldrick, 1997)'
_computing_structure_solution 'SHELXS-97 (Sheldrick, 1990)'
_diffrn_ambient_temperature 123(2)
_diffrn_measured_fraction_theta_full 0.998
_diffrn_measured_fraction_theta_max 0.998
_diffrn_measurement_device_type 'CCD area detector'
_diffrn_radiation_monochromator graphite
_diffrn_radiation_source 'fine-focus sealed tube'
_diffrn_radiation_type MoK?a
_diffrn_radiation_wavelength 0.71073
_diffrn_reflns_av_R_equivalents 0.0722
_diffrn_reflns_av_sigmaI/netI 0.0855
_diffrn_reflns_limit_h_max 17
_diffrn_reflns_limit_h_min -12
_diffrn_reflns_limit_k_max 23
_diffrn_reflns_limit_k_min -26
_diffrn_reflns_limit_l_max 32
_diffrn_reflns_limit_l_min -27
_diffrn_reflns_number 21559
_diffrn_reflns_theta_full 27.56
_diffrn_reflns_theta_max 27.56
_diffrn_reflns_theta_min 1.63
_exptl_absorpt_coefficient_mu 0.837
_exptl_crystal_colour yellow
_exptl_crystal_density_diffrn 1.669
_exptl_crystal_density_method 'not measured'
_exptl_crystal_F_000 3416
_exptl_crystal_size_max 0.15
_exptl_crystal_size_mid 0.10
_exptl_crystal_size_min 0.05
_refine_diff_density_max 2.005
_refine_diff_density_min -1.132
_refine_diff_density_rms 0.161
_refine_ls_abs_structure_details 'Flack H D (1983), Acta Cryst. A39, 876-881'
_refine_ls_abs_structure_Flack -0.09(5)
_refine_ls_extinction_method none
_refine_ls_goodness_of_fit_ref 0.987
_refine_ls_hydrogen_treatment mixed
_refine_ls_matrix_type full
_refine_ls_number_parameters 679
_refine_ls_number_reflns 11488
_refine_ls_number_restraints 2
_refine_ls_restrained_S_all 0.987
_refine_ls_R_factor_all 0.1015
_refine_ls_R_factor_gt 0.0775
_refine_ls_shift/su_max 2.299
_refine_ls_shift/su_mean 0.036
_refine_ls_structure_factor_coef Fsqd
_refine_ls_weighting_details 'calc w=1/[?s^2^(Fo^2^)+(0.1462P)^2^+0.0000P] where P=(Fo^2^+2Fc^2^)/3'
_refine_ls_weighting_scheme calc
_refine_ls_wR_factor_gt 0.1982
_refine_ls_wR_factor_ref 0.2163
_reflns_number_gt 8364
_reflns_number_total 11488
_reflns_threshold_expression >2sigma(I)
_cod_data_source_file ic010422p_2.cif
_cod_data_source_block C34H64F12N6O24P4Ru2S6
_cod_database_code 4320396

loop_
_symmetry_equiv_pos_as_xyz
'x, y, z'
'x, -y, z+1/2'
'x+1/2, y+1/2, z'
'x+1/2, -y+1/2, z+1/2'

loop_
_atom_site_label
_atom_site_type_symbol
_atom_site_fract_x
_atom_site_fract_y
_atom_site_fract_z
_atom_site_U_iso_or_equiv
_atom_site_adp_type
_atom_site_occupancy
_atom_site_symmetry_multiplicity
_atom_site_calc_flag
_atom_site_refinement_flags
_atom_site_disorder_assembly
_atom_site_disorder_group
Ru1 Ru 0.11296(6) 0.70660(4) 0.91096(3) 0.0349(2) Uani 1 1 d . . .
Ru2 Ru 0.23698(6) 0.82311(4) 0.72746(3) 0.0339(2) Uani 1 1 d . . .
S1 S 0.2201(2) 0.77088(13) 0.86637(10) 0.0409(6) Uani 1 1 d . . .
S2 S 0.2261(2) 0.73504(12) 0.78709(10) 0.0361(6) Uani 1 1 d . . .
P1 P 0.1780(3) 0.76120(15) 0.98686(11) 0.0464(7) Uani 1 1 d . . .
P2 P -0.0126(3) 0.78095(15) 0.89086(14) 0.0504(8) Uani 1 1 d . . .
P3 P 0.2235(3) 0.74510(15) 0.66360(12) 0.0517(9) Uani 1 1 d . . .
P4 P 0.0688(2) 0.83659(15) 0.71563(12) 0.0428(7) Uani 1 1 d . . .
N1 N 0.0232(8) 0.6492(4) 0.9501(4) 0.042(2) Uani 1 1 d . . .
N2 N 0.0567(7) 0.6483(5) 0.8434(4) 0.039(2) Uani 1 1 d . . .
N3 N 0.2149(7) 0.6286(4) 0.9308(3) 0.0376(19) Uani 1 1 d . . .
N4 N 0.2523(8) 0.8968(5) 0.6730(4) 0.042(2) Uani 1 1 d . . .
N5 N 0.3963(9) 0.8217(5) 0.7373(4) 0.048(3) Uani 1 1 d . . .
N6 N 0.2589(8) 0.8988(4) 0.7855(4) 0.040(2) Uani 1 1 d . . .
O1 O 0.2940(15) 0.7459(8) 1.0094(6) 0.068(5) Uani 0.70 1 d P . .
O2 O 0.1303(17) 0.7339(10) 1.0369(7) 0.092(6) Uani 0.70 1 d P . .
O3 O 0.1803(19) 0.8374(12) 0.9797(11) 0.075(8) Uani 0.70 1 d P . .
O4 O -0.0558(11) 0.8058(9) 0.9400(6) 0.115(6) Uani 1 1 d . . .
O5 O 0.0064(10) 0.8472(5) 0.8591(5) 0.081(3) Uani 1 1 d . . .
O6 O -0.1034(8) 0.7491(5) 0.8517(4) 0.071(3) Uani 1 1 d . . .
O7 O 0.1164(11) 0.7149(5) 0.6470(5) 0.080(3) Uani 1 1 d . . .
O8 O 0.2906(9) 0.6838(4) 0.6825(4) 0.069(3) Uani 1 1 d . . .
O9 O 0.2515(13) 0.7632(5) 0.6064(4) 0.094(5) Uani 1 1 d . . .
O10 O 0.0092(7) 0.7810(4) 0.7406(3) 0.048(2) Uani 1 1 d . . .
O11 O 0.0431(7) 0.9029(4) 0.7438(4) 0.054(2) Uani 1 1 d . . .
O12 O 0.0056(7) 0.8423(5) 0.6576(3) 0.055(2) Uani 1 1 d . . .
C1 C 0.3525(10) 0.7478(6) 0.8940(5) 0.048(3) Uani 1 1 d . . .
H1A H 0.3826 0.7820 0.9200 0.058 Uiso 1 1 calc R . .
H1B H 0.3534 0.7048 0.9132 0.058 Uiso 1 1 calc R . .
C2 C 0.4117(11) 0.7425(7) 0.8507(5) 0.054(3) Uani 1 1 d . . .
H2A H 0.4778 0.7215 0.8641 0.065 Uiso 1 1 calc R . .
H2B H 0.4242 0.7872 0.8369 0.065 Uiso 1 1 calc R . .
C3 C 0.3520(10) 0.6994(6) 0.8050(5) 0.047(3) Uani 1 1 d . . .
H3 H 0.387(12) 0.701(6) 0.773(6) 0.056 Uiso 1 1 calc . . .
C4 C 0.3446(10) 0.6269(6) 0.8222(5) 0.050(3) Uani 1 1 d . . .
H4 H 0.3918 0.6114 0.8518 0.060 Uiso 1 1 calc R . .
C5 C 0.2784(9) 0.5857(6) 0.7989(5) 0.044(3) Uani 1 1 d . . .
H5 H 0.2297 0.6017 0.7702 0.052 Uiso 1 1 calc R . .
C6 C 0.2729(12) 0.5118(7) 0.8147(6) 0.061(3) Uani 1 1 d . . .
H6A H 0.2030 0.4961 0.8055 0.092 Uiso 1 1 calc R . .
H6B H 0.2956 0.5069 0.8533 0.092 Uiso 1 1 calc R . .
H6C H 0.3167 0.4855 0.7951 0.092 Uiso 1 1 calc R . .
C7 C 0.332(3) 0.707(3) 1.049(2) 0.32(4) Uani 1 1 d . . .
C8 C 0.108(5) 0.751(2) 1.0762(16) 0.28(3) Uani 1 1 d . . .
C9 C 0.240(2) 0.8840(8) 1.0172(9) 0.123(10) Uani 1 1 d . . .
C10 C -0.126(4) 0.826(4) 0.9629(14) 0.35(5) Uani 1 1 d . . .
H10A H -0.1458 0.7899 0.9856 0.521 Uiso 1 1 calc R . .
H10B H -0.1841 0.8380 0.9360 0.521 Uiso 1 1 calc R . .
H10C H -0.1034 0.8643 0.9853 0.521 Uiso 1 1 calc R . .
C11 C 0.0502(17) 0.9042(7) 0.8823(9) 0.092(6) Uani 1 1 d . . .
H11A H 0.1146 0.9120 0.8697 0.138 Uiso 1 1 calc R . .
H11B H 0.0623 0.8992 0.9214 0.138 Uiso 1 1 calc R . .
H11C H 0.0049 0.9420 0.8723 0.138 Uiso 1 1 calc R . .
C12 C -0.200(2) 0.7782(13) 0.8329(10) 0.114(8) Uani 1 1 d . . .
H12A H -0.1909 0.8238 0.8210 0.171 Uiso 1 1 calc R . .
H12B H -0.2403 0.7786 0.8621 0.171 Uiso 1 1 calc R . .
H12C H -0.2352 0.7519 0.8029 0.171 Uiso 1 1 calc R . .
C13 C 0.071(3) 0.6881(11) 0.5967(11) 0.162(14) Uani 1 1 d . . .
H13A H 0.0995 0.7094 0.5678 0.243 Uiso 1 1 calc R . .
H13B H -0.0025 0.6963 0.5915 0.243 Uiso 1 1 calc R . .
H13C H 0.0829 0.6401 0.5963 0.243 Uiso 1 1 calc R . .
C14 C 0.2897(17) 0.6208(7) 0.6538(8) 0.086(5) Uani 1 1 d . . .
H14A H 0.3118 0.6282 0.6191 0.130 Uiso 1 1 calc R . .
H14B H 0.2210 0.6025 0.6479 0.130 Uiso 1 1 calc R . .
H14C H 0.3357 0.5894 0.6750 0.130 Uiso 1 1 calc R . .
C15 C 0.366(3) 0.7760(13) 0.6052(9) 0.148(14) Uani 1 1 d . . .
H15A H 0.4031 0.7339 0.6105 0.223 Uiso 1 1 calc R . .
H15B H 0.3927 0.8070 0.6339 0.223 Uiso 1 1 calc R . .
H15C H 0.3742 0.7950 0.5705 0.223 Uiso 1 1 calc R . .
C16 C -0.0827(15) 0.7488(9) 0.7185(8) 0.086(5) Uani 1 1 d . . .
H16A H -0.0784 0.7334 0.6821 0.128 Uiso 1 1 calc R . .
H16B H -0.1391 0.7802 0.7171 0.128 Uiso 1 1 calc R . .
H16C H -0.0940 0.7107 0.7410 0.128 Uiso 1 1 calc R . .
C17 C -0.0608(12) 0.9250(8) 0.7431(8) 0.079(5) Uani 1 1 d . . .
H17A H -0.0954 0.8942 0.7641 0.118 Uiso 1 1 calc R . .
H17B H -0.0963 0.9261 0.7059 0.118 Uiso 1 1 calc R . .
H17C H -0.0606 0.9697 0.7586 0.118 Uiso 1 1 calc R . .
C18 C 0.0274(17) 0.8900(11) 0.6192(10) 0.126(10) Uani 1 1 d . . .
H18A H 0.0987 0.8864 0.6151 0.190 Uiso 1 1 calc R . .
H18B H 0.0139 0.9348 0.6315 0.190 Uiso 1 1 calc R . .
H18C H -0.0155 0.8814 0.5846 0.190 Uiso 1 1 calc R . .
C19 C -0.0210(9) 0.6101(5) 0.9701(4) 0.040(2) Uani 1 1 d . . .
C20 C -0.0755(11) 0.5624(6) 0.9987(5) 0.054(3) Uani 1 1 d . . .
H20A H -0.1457 0.5589 0.9806 0.080 Uiso 1 1 calc R . .
H20B H -0.0745 0.5776 1.0357 0.080 Uiso 1 1 calc R . .
H20C H -0.0429 0.5188 0.9991 0.080 Uiso 1 1 calc R . .
C21 C 0.0294(10) 0.6095(6) 0.8118(5) 0.052(3) Uani 1 1 d . . .
C22 C -0.0054(14) 0.5575(8) 0.7726(6) 0.075(4) Uani 1 1 d . . .
H22A H -0.0749 0.5672 0.7554 0.112 Uiso 1 1 calc R . .
H22B H -0.0035 0.5144 0.7908 0.112 Uiso 1 1 calc R . .
H22C H 0.0388 0.5562 0.7452 0.112 Uiso 1 1 calc R . .
C23 C 0.2545(10) 0.5797(7) 0.9442(5) 0.049(3) Uani 1 1 d . . .
C24 C 0.3053(13) 0.5192(7) 0.9636(7) 0.076(5) Uani 1 1 d . . .
H24A H 0.3258 0.5220 1.0026 0.114 Uiso 1 1 calc R . .
H24B H 0.3652 0.5130 0.9465 0.114 Uiso 1 1 calc R . .
H24C H 0.2593 0.4815 0.9550 0.114 Uiso 1 1 calc R . .
C25 C 0.2673(9) 0.9392(5) 0.6470(4) 0.041(2) Uani 1 1 d . . .
C26 C 0.2833(11) 0.9945(5) 0.6103(5) 0.050(3) Uani 1 1 d . . .
H26A H 0.2246 1.0242 0.6058 0.075 Uiso 1 1 calc R . .
H26B H 0.2920 0.9763 0.5753 0.075 Uiso 1 1 calc R . .
H26C H 0.3440 1.0195 0.6255 0.075 Uiso 1 1 calc R . .
C27 C 0.4846(10) 0.8307(5) 0.7442(5) 0.043(2) Uani 1 1 d . . .
C28 C 0.5883(11) 0.8378(7) 0.7527(6) 0.061(3) Uani 1 1 d . . .
H28A H 0.6181 0.8046 0.7316 0.092 Uiso 1 1 calc R . .
H28B H 0.6146 0.8315 0.7909 0.092 Uiso 1 1 calc R . .
H28C H 0.6058 0.8825 0.7417 0.092 Uiso 1 1 calc R . .
C29 C 0.2734(9) 0.9454(6) 0.8129(4) 0.044(3) Uani 1 1 d . . .
C30 C 0.2948(13) 1.0046(8) 0.8477(6) 0.069(4) Uani 1 1 d . . .
H30A H 0.2361 1.0343 0.8422 0.104 Uiso 1 1 calc R . .
H30B H 0.3539 1.0280 0.8385 0.104 Uiso 1 1 calc R . .
H30C H 0.3087 0.9906 0.8853 0.104 Uiso 1 1 calc R . .
C31 C 0.6889(13) 0.9401(7) 0.6079(6) 0.064(3) Uiso 1 1 d . . .
F1 F 0.7564(9) 0.9862(5) 0.6072(4) 0.091(3) Uiso 1 1 d . . .
F2 F 0.7306(10) 0.8859(6) 0.6327(5) 0.107(3) Uiso 1 1 d . . .
F3 F 0.6577(8) 0.9205(5) 0.5563(4) 0.083(3) Uiso 1 1 d . . .
S3 S 0.5833(3) 0.96820(17) 0.63946(14) 0.0568(8) Uiso 1 1 d . . .
O13 O 0.5449(9) 1.0232(5) 0.6069(4) 0.072(3) Uiso 1 1 d . . .
O14 O 0.6325(9) 0.9848(6) 0.6937(5) 0.077(3) Uiso 1 1 d . . .
O15 O 0.5171(9) 0.9125(5) 0.6354(4) 0.077(3) Uiso 1 1 d . . .
C32 C 0.5617(15) 0.8838(8) 0.9619(7) 0.075(4) Uiso 1 1 d . . .
F4 F 0.6381(9) 0.9051(5) 0.9982(4) 0.092(3) Uiso 1 1 d . . .
F5 F 0.5709(10) 0.8190(5) 0.9585(5) 0.097(3) Uiso 1 1 d . . .
F6 F 0.4752(12) 0.8967(7) 0.9795(6) 0.121(4) Uiso 1 1 d . . .
S4 S 0.5650(3) 0.92240(18) 0.89764(16) 0.0630(9) Uiso 1 1 d . . .
O16 O 0.6600(10) 0.9007(6) 0.8851(5) 0.083(3) Uiso 1 1 d . . .
O17 O 0.5624(8) 0.9920(5) 0.9082(4) 0.062(2) Uiso 1 1 d . . .
O18 O 0.4877(10) 0.8954(5) 0.8588(5) 0.080(3) Uiso 1 1 d . . .
F7 F 0.1212(18) 0.1418(10) 0.7952(9) 0.179(7) Uiso 1 1 d . . .
F8 F 0.007(3) 0.1391(15) 0.7263(11) 0.234(11) Uiso 1 1 d . . .
F9 F 0.081(2) 0.0593(12) 0.7601(9) 0.204(9) Uiso 1 1 d . . .
S5 S 0.1851(4) 0.1360(2) 0.70328(18) 0.0766(11) Uiso 1 1 d . . .
O19 O 0.1865(16) 0.2029(9) 0.6995(7) 0.129(5) Uiso 1 1 d . . .
O20 O 0.1237(18) 0.0960(11) 0.6546(9) 0.156(7) Uiso 1 1 d . . .
O21 O 0.2802(18) 0.1042(11) 0.7300(9) 0.163(8) Uiso 1 1 d . . .
C34 C 0.1280(17) 0.1452(10) 0.9688(9) 0.091(5) Uiso 1 1 d . . .
F10 F 0.1546(12) 0.1704(7) 0.9271(6) 0.122(4) Uiso 1 1 d . . .
F11 F 0.0483(14) 0.1825(7) 0.9816(6) 0.136(5) Uiso 1 1 d . . .
F12 F 0.2107(14) 0.1540(8) 1.0101(7) 0.140(5) Uiso 1 1 d . . .
S6 S 0.0977(3) 0.06267(18) 0.96446(16) 0.0651(9) Uiso 1 1 d . . .
O22 O 0.0142(13) 0.0598(8) 0.9215(6) 0.112(4) Uiso 1 1 d . . .
O23 O 0.0694(11) 0.0445(6) 1.0163(5) 0.089(3) Uiso 1 1 d . . .
O24 O 0.1829(9) 0.0289(6) 0.9541(5) 0.080(3) Uiso 1 1 d . . .
O1B O 0.254(2) 0.7239(15) 1.0230(12) 0.041(6) Uani 0.30 1 d P . .
O2B O 0.102(2) 0.7923(14) 1.0288(9) 0.048(7) Uani 0.30 1 d P . .
O3B O 0.232(5) 0.831(2) 0.9780(18) 0.061(15) Uani 0.30 1 d P . .
C33 C 0.104(6) 0.116(3) 0.738(3) 0.25(2) Uiso 1 1 d . . .

loop_
_atom_site_aniso_label
_atom_site_aniso_U_11
_atom_site_aniso_U_22
_atom_site_aniso_U_33
_atom_site_aniso_U_23
_atom_site_aniso_U_13
_atom_site_aniso_U_12
Ru1 0.0412(5) 0.0362(4) 0.0249(4) 0.0000(3) -0.0019(3) -0.0075(4)
Ru2 0.0381(5) 0.0352(4) 0.0263(4) 0.0028(3) -0.0009(3) -0.0009(4)
S1 0.0536(18) 0.0380(12) 0.0286(13) 0.0011(10) -0.0013(12) -0.0118(12)
S2 0.0421(16) 0.0360(11) 0.0285(13) 0.0044(10) 0.0003(11) -0.0012(11)
P1 0.061(2) 0.0494(15) 0.0261(14) -0.0049(11) -0.0025(13) -0.0174(15)
P2 0.0469(19) 0.0461(15) 0.055(2) -0.0140(13) -0.0024(15) 0.0024(14)
P3 0.081(3) 0.0411(15) 0.0308(15) -0.0010(12) 0.0009(15) -0.0030(15)
P4 0.0389(17) 0.0448(14) 0.0408(16) 0.0088(12) -0.0054(13) -0.0039(12)
N1 0.047(6) 0.034(4) 0.040(5) -0.002(4) -0.001(4) 0.000(4)
N2 0.034(5) 0.050(5) 0.030(5) -0.004(4) 0.000(4) -0.004(4)
N3 0.037(5) 0.040(4) 0.033(5) 0.008(4) -0.006(4) -0.012(4)
N4 0.048(6) 0.048(5) 0.029(5) 0.005(4) 0.002(4) 0.009(4)
N5 0.062(8) 0.048(5) 0.032(5) 0.001(4) 0.003(5) 0.003(5)
N6 0.049(6) 0.041(5) 0.029(5) 0.008(4) 0.004(4) 0.001(4)
O1 0.080(13) 0.070(10) 0.048(9) 0.007(7) -0.006(8) -0.026(9)
O2 0.123(17) 0.105(13) 0.051(9) -0.010(8) 0.026(10) 0.005(12)
O3 0.099(18) 0.036(8) 0.070(13) -0.015(7) -0.043(13) 0.005(11)
O4 0.065(8) 0.173(14) 0.107(11) -0.083(10) 0.017(8) 0.001(9)
O5 0.091(9) 0.055(5) 0.087(8) -0.011(5) -0.017(6) 0.010(6)
O6 0.042(5) 0.086(7) 0.076(7) -0.025(5) -0.014(5) 0.012(5)
O7 0.096(10) 0.072(7) 0.068(7) -0.014(5) 0.000(6) -0.010(6)
O8 0.086(8) 0.054(5) 0.063(6) -0.012(4) -0.003(6) 0.011(5)
O9 0.176(15) 0.064(6) 0.044(6) -0.006(5) 0.023(7) -0.018(7)
O10 0.052(5) 0.048(4) 0.039(4) 0.010(3) -0.011(4) -0.014(4)
O11 0.046(5) 0.050(4) 0.064(6) -0.006(4) 0.006(4) 0.004(4)
O12 0.049(5) 0.084(6) 0.027(4) 0.021(4) -0.010(3) -0.010(4)
C1 0.050(8) 0.052(6) 0.038(6) 0.013(5) -0.007(5) -0.018(6)
C2 0.049(8) 0.062(7) 0.048(7) 0.021(6) -0.002(6) 0.005(6)
C3 0.046(7) 0.047(6) 0.052(7) 0.007(5) 0.019(6) 0.014(5)
C4 0.051(8) 0.045(6) 0.050(7) 0.008(5) -0.010(6) 0.004(5)
C5 0.043(7) 0.049(6) 0.039(6) 0.017(5) 0.006(5) 0.010(5)
C6 0.061(9) 0.057(7) 0.065(9) 0.000(6) 0.009(7) 0.006(6)
C7 0.19(4) 0.39(6) 0.32(5) 0.26(5) -0.20(4) -0.20(4)
C8 0.47(8) 0.25(4) 0.20(4) 0.07(3) 0.28(5) 0.13(5)
C9 0.19(3) 0.042(7) 0.111(15) -0.029(9) -0.067(15) -0.013(11)
C10 0.21(5) 0.74(14) 0.11(3) -0.13(5) 0.06(3) -0.20(7)
C11 0.113(17) 0.043(7) 0.122(16) -0.008(8) 0.027(12) -0.004(9)
C12 0.108(19) 0.135(19) 0.099(16) -0.038(14) 0.017(14) 0.011(15)
C13 0.20(3) 0.097(15) 0.15(2) -0.080(16) -0.09(2) -0.019(17)
C14 0.100(15) 0.057(8) 0.100(13) -0.013(8) 0.011(11) 0.008(9)
C15 0.25(4) 0.14(2) 0.077(15) -0.040(14) 0.10(2) -0.07(2)
C16 0.083(13) 0.077(10) 0.089(12) 0.008(8) -0.012(10) -0.043(9)
C17 0.050(9) 0.075(9) 0.109(14) 0.007(9) 0.005(9) -0.005(8)
C18 0.086(15) 0.129(16) 0.137(18) 0.080(15) -0.065(14) -0.041(13)
C19 0.044(7) 0.038(5) 0.036(6) 0.001(4) 0.004(5) -0.004(5)
C20 0.061(9) 0.048(6) 0.052(7) 0.011(5) 0.012(6) -0.003(6)
C21 0.046(7) 0.054(6) 0.052(7) -0.015(6) -0.006(6) -0.005(6)
C22 0.081(12) 0.072(9) 0.064(9) -0.027(7) -0.009(8) -0.011(8)
C23 0.044(7) 0.066(8) 0.036(6) 0.002(5) 0.000(5) -0.023(6)
C24 0.057(9) 0.061(8) 0.098(12) 0.026(8) -0.024(8) -0.003(7)
C25 0.049(7) 0.045(5) 0.031(6) -0.003(5) 0.009(5) 0.010(5)
C26 0.067(9) 0.043(6) 0.045(7) 0.011(5) 0.023(6) 0.002(6)
C27 0.040(7) 0.049(6) 0.038(6) 0.007(5) 0.005(5) 0.002(5)
C28 0.045(8) 0.075(9) 0.062(9) 0.001(7) 0.005(7) -0.010(7)
C29 0.038(6) 0.054(6) 0.038(6) -0.004(5) -0.001(5) -0.009(5)
C30 0.072(11) 0.069(8) 0.066(9) -0.012(7) 0.009(8) 0.000(8)
O1B 0.026(15) 0.054(16) 0.035(15) 0.007(12) -0.020(11) 0.008(12)
O2B 0.050(17) 0.058(15) 0.027(12) -0.017(11) -0.017(11) 0.043(13)
O3B 0.12(5) 0.032(16) 0.023(16) 0.004(11) -0.01(2) 0.01(3)

loop_
_atom_type_symbol
_atom_type_description
_atom_type_scat_dispersion_real
_atom_type_scat_dispersion_imag
_atom_type_scat_source
C C 0.0033 0.0016 'International Tables Vol C Tables 4.2.6.8 and 6.1.1.4'
H H 0.0000 0.0000 'International Tables Vol C Tables 4.2.6.8 and 6.1.1.4'
N N 0.0061 0.0033 'International Tables Vol C Tables 4.2.6.8 and 6.1.1.4'
O O 0.0106 0.0060 'International Tables Vol C Tables 4.2.6.8 and 6.1.1.4'
F F 0.0171 0.0103 'International Tables Vol C Tables 4.2.6.8 and 6.1.1.4'
P P 0.1023 0.0942 'International Tables Vol C Tables 4.2.6.8 and 6.1.1.4'
S S 0.1246 0.1234 'International Tables Vol C Tables 4.2.6.8 and 6.1.1.4'
Ru Ru -1.2594 0.8363 'International Tables Vol C Tables 4.2.6.8 and 6.1.1.4'

loop_
_geom_angle_atom_site_label_1
_geom_angle_atom_site_label_2
_geom_angle_atom_site_label_3
_geom_angle
_geom_angle_site_symmetry_1
_geom_angle_site_symmetry_3
_geom_angle_publ_flag
N1 Ru1 N3 82.6(4) . . ?
N1 Ru1 N2 85.1(3) . . ?
N3 Ru1 N2 84.9(4) . . ?
N1 Ru1 P2 90.5(3) . . ?
N3 Ru1 P2 172.5(3) . . ?
N2 Ru1 P2 91.8(3) . . ?
N1 Ru1 P1 92.4(3) . . ?
N3 Ru1 P1 90.8(3) . . ?
N2 Ru1 P1 175.2(3) . . ?
P2 Ru1 P1 92.32(13) . . ?
N1 Ru1 S1 178.5(3) . . ?
N3 Ru1 S1 95.9(2) . . ?
N2 Ru1 S1 94.9(3) . . ?
P2 Ru1 S1 91.06(12) . . ?
P1 Ru1 S1 87.55(11) . . ?
N4 Ru2 N6 85.7(3) . . ?
N4 Ru2 N5 83.1(4) . . ?
N6 Ru2 N5 84.4(4) . . ?
N4 Ru2 P3 91.7(3) . . ?
N6 Ru2 P3 176.0(3) . . ?
N5 Ru2 P3 92.2(3) . . ?
N4 Ru2 P4 91.8(3) . . ?
N6 Ru2 P4 91.7(3) . . ?
N5 Ru2 P4 173.7(3) . . ?
P3 Ru2 P4 91.51(14) . . ?
N4 Ru2 S2 176.6(3) . . ?
N6 Ru2 S2 96.6(2) . . ?
N5 Ru2 S2 94.7(3) . . ?
P3 Ru2 S2 85.82(10) . . ?
P4 Ru2 S2 90.65(10) . . ?
C1 S1 S2 95.1(4) . . ?
C1 S1 Ru1 107.7(3) . . ?
S2 S1 Ru1 112.41(13) . . ?
C3 S2 S1 94.2(4) . . ?
C3 S2 Ru2 107.8(4) . . ?
S1 S2 Ru2 111.22(12) . . ?
O1B P1 O3 124.0(16) . . ?
O1B P1 O1 30.4(12) . . ?
O3 P1 O1 101.4(11) . . ?
O1B P1 O2 69.9(16) . . ?
O3 P1 O2 116.8(13) . . ?
O1 P1 O2 98.1(10) . . ?
O1B P1 O3B 104(2) . . ?
O3 P1 O3B 26.1(19) . . ?
O1 P1 O3B 77(2) . . ?
O2 P1 O3B 130.8(19) . . ?
O1B P1 O2B 103.1(15) . . ?
O3 P1 O2B 74.6(16) . . ?
O1 P1 O2B 119.7(10) . . ?
O2 P1 O2B 44.0(11) . . ?
O3B P1 O2B 95(2) . . ?
O1B P1 Ru1 114.6(12) . . ?
O3 P1 Ru1 113.3(9) . . ?
O1 P1 Ru1 115.4(6) . . ?
O2 P1 Ru1 110.7(7) . . ?
O3B P1 Ru1 115.3(16) . . ?
O2B P1 Ru1 121.1(10) . . ?
O4 P2 O6 106.6(7) . . ?
O4 P2 O5 104.2(9) . . ?
O6 P2 O5 101.2(7) . . ?
O4 P2 Ru1 113.6(7) . . ?
O6 P2 Ru1 110.2(4) . . ?
O5 P2 Ru1 119.7(5) . . ?
O7 P3 O8 103.7(6) . . ?
O7 P3 O9 100.8(8) . . ?
O8 P3 O9 104.4(7) . . ?
O7 P3 Ru2 115.7(5) . . ?
O8 P3 Ru2 111.1(4) . . ?
O9 P3 Ru2 119.4(4) . . ?
O10 P4 O12 101.2(5) . . ?
O10 P4 O11 105.0(5) . . ?
O12 P4 O11 103.6(5) . . ?
O10 P4 Ru2 115.3(4) . . ?
O12 P4 Ru2 120.8(4) . . ?
O11 P4 Ru2 109.3(4) . . ?
C19 N1 Ru1 171.5(9) . . ?
C21 N2 Ru1 170.4(10) . . ?
C23 N3 Ru1 166.6(9) . . ?
C25 N4 Ru2 173.6(10) . . ?
C27 N5 Ru2 170.3(9) . . ?
C29 N6 Ru2 172.1(9) . . ?
O1B O1 C7 64(3) . . ?
O1B O1 P1 65(2) . . ?
C7 O1 P1 129(2) . . ?
C8 O2 O2B 75(3) . . ?
C8 O2 P1 141(3) . . ?
O2B O2 P1 72.5(16) . . ?
C8 O2 O1B 127(4) . . ?
O2B O2 O1B 111(2) . . ?
P1 O2 O1B 51.2(11) . . ?
O3B O3 C9 73(6) . . ?
O3B O3 P1 83(6) . . ?
C9 O3 P1 125.0(18) . . ?
C10 O4 P2 153(2) . . ?
C11 O5 P2 125.0(12) . . ?
C12 O6 P2 127.5(12) . . ?
C13 O7 P3 129.5(19) . . ?
C14 O8 P3 125.3(11) . . ?
C15 O9 P3 115.6(13) . . ?
C16 O10 P4 129.2(9) . . ?
C17 O11 P4 122.1(10) . . ?
C18 O12 P4 122.9(10) . . ?
C2 C1 S1 109.9(8) . . ?
C1 C2 C3 108.7(11) . . ?
C4 C3 C2 111.7(10) . . ?
C4 C3 S2 110.2(9) . . ?
C2 C3 S2 108.0(8) . . ?
C5 C4 C3 123.9(12) . . ?
C4 C5 C6 124.2(12) . . ?
O1B C7 O1 37.7(17) . . ?
O2 C8 O2B 55.9(17) . . ?
O3B C9 O3 28(2) . . ?
N1 C19 C20 176.6(12) . . ?
N2 C21 C22 177.8(15) . . ?
N3 C23 C24 177.4(14) . . ?
N4 C25 C26 177.2(14) . . ?
N5 C27 C28 177.2(13) . . ?
N6 C29 C30 178.5(14) . . ?
F1 C31 F2 110.5(15) . . ?
F1 C31 F3 107.5(12) . . ?
F2 C31 F3 104.6(12) . . ?
F1 C31 S3 112.2(11) . . ?
F2 C31 S3 110.1(11) . . ?
F3 C31 S3 111.6(11) . . ?
O15 S3 O13 114.0(7) . . ?
O15 S3 O14 115.4(7) . . ?
O13 S3 O14 115.5(7) . . ?
O15 S3 C31 104.1(7) . . ?
O13 S3 C31 102.8(7) . . ?
O14 S3 C31 102.5(7) . . ?
F5 C32 F4 107.2(15) . . ?
F5 C32 F6 108.1(15) . . ?
F4 C32 F6 108.9(15) . . ?
F5 C32 S4 110.5(12) . . ?
F4 C32 S4 110.6(12) . . ?
F6 C32 S4 111.4(13) . . ?
O18 S4 O17 118.0(7) . . ?
O18 S4 O16 107.9(7) . . ?
O17 S4 O16 113.0(7) . . ?
O18 S4 C32 109.6(8) . . ?
O17 S4 C32 104.4(7) . . ?
O16 S4 C32 102.8(8) . . ?
O19 S5 O21 116.1(14) . . ?
O19 S5 O20 117.6(12) . . ?
O21 S5 O20 115.6(12) . . ?
O19 S5 C33 109(3) . . ?
O21 S5 C33 105(3) . . ?
O20 S5 C33 89(3) . . ?
F10 C34 F11 107.9(18) . . ?
F10 C34 F12 105.7(19) . . ?
F11 C34 F12 107.7(17) . . ?
F10 C34 S6 115.5(16) . . ?
F11 C34 S6 110.9(15) . . ?
F12 C34 S6 108.7(15) . . ?
O24 S6 O22 113.8(8) . . ?
O24 S6 O23 112.7(8) . . ?
O22 S6 O23 112.6(9) . . ?
O24 S6 C34 107.0(9) . . ?
O22 S6 C34 103.7(10) . . ?
O23 S6 C34 106.2(9) . . ?
O1 O1B C7 79(3) . . ?
O1 O1B P1 84(3) . . ?
C7 O1B P1 162(4) . . ?
O1 O1B O2 137(3) . . ?
C7 O1B O2 134(4) . . ?
P1 O1B O2 58.9(12) . . ?
O2 O2B C8 49.0(18) . . ?
O2 O2B P1 63.6(12) . . ?
C8 O2B P1 109.8(18) . . ?
O3 O3B C9 78(5) . . ?
O3 O3B P1 71(6) . . ?
C9 O3B P1 122(4) . . ?
F9 C33 F8 96(5) . . ?
F9 C33 F7 85(4) . . ?
F8 C33 F7 95(4) . . ?
F9 C33 S5 134(5) . . ?
F8 C33 S5 121(5) . . ?
F7 C33 S5 116(5) . . ?

loop_
_geom_bond_atom_site_label_1
_geom_bond_atom_site_label_2
_geom_bond_distance
_geom_bond_site_symmetry_2
_geom_bond_publ_flag
Ru1 N1 2.035(10) . ?
Ru1 N3 2.088(10) . ?
Ru1 N2 2.106(9) . ?
Ru1 P2 2.246(4) . ?
Ru1 P1 2.258(3) . ?
Ru1 S1 2.350(3) . ?
Ru2 N4 2.054(9) . ?
Ru2 N6 2.101(9) . ?
Ru2 N5 2.110(13) . ?
Ru2 P3 2.236(3) . ?
Ru2 P4 2.241(3) . ?
Ru2 S2 2.345(2) . ?
S1 C1 1.858(14) . ?
S1 S2 2.142(4) . ?
S2 C3 1.822(13) . ?
P1 O1B 1.46(3) . ?
P1 O3 1.54(3) . ?
P1 O1 1.60(2) . ?
P1 O2 1.602(17) . ?
P1 O3B 1.62(6) . ?
P1 O2B 1.71(2) . ?
P2 O4 1.537(13) . ?
P2 O6 1.574(11) . ?
P2 O5 1.597(12) . ?
P3 O7 1.553(14) . ?
P3 O8 1.555(11) . ?
P3 O9 1.593(11) . ?
P4 O10 1.564(8) . ?
P4 O12 1.573(8) . ?
P4 O11 1.575(9) . ?
N1 C19 1.150(14) . ?
N2 C21 1.136(15) . ?
N3 C23 1.142(16) . ?
N4 C25 1.115(14) . ?
N5 C27 1.181(17) . ?
N6 C29 1.163(14) . ?
O1 O1B 0.81(3) . ?
O1 C7 1.30(3) . ?
O2 C8 1.13(3) . ?
O2 O2B 1.24(3) . ?
O2 O1B 1.76(4) . ?
O3 O3B 0.72(6) . ?
O3 C9 1.47(3) . ?
O4 C10 1.25(5) . ?
O5 C11 1.37(2) . ?
O6 C12 1.43(3) . ?
O7 C13 1.42(2) . ?
O8 C14 1.459(17) . ?
O9 C15 1.56(4) . ?
O10 C16 1.424(18) . ?
O11 C17 1.459(19) . ?
O12 C18 1.43(2) . ?
C1 C2 1.455(18) . ?
C2 C3 1.56(2) . ?
C3 C4 1.529(16) . ?
C4 C5 1.285(18) . ?
C5 C6 1.542(17) . ?
C7 O1B 1.19(4) . ?
C8 O2B 1.45(4) . ?
C9 O3B 1.44(5) . ?
C19 C20 1.465(15) . ?
C21 C22 1.463(18) . ?
C23 C24 1.44(2) . ?
C25 C26 1.485(15) . ?
C27 C28 1.38(2) . ?
C29 C30 1.478(19) . ?
C31 F1 1.297(18) . ?
C31 F2 1.335(18) . ?
C31 F3 1.360(18) . ?
C31 S3 1.822(16) . ?
S3 O15 1.423(12) . ?
S3 O13 1.425(11) . ?
S3 O14 1.458(13) . ?
C32 F5 1.314(18) . ?
C32 F4 1.33(2) . ?
C32 F6 1.33(2) . ?
C32 S4 1.806(17) . ?
S4 O18 1.414(13) . ?
S4 O17 1.426(10) . ?
S4 O16 1.429(13) . ?
F7 C33 1.51(6) . ?
F8 C33 1.38(7) . ?
F9 C33 1.32(6) . ?
S5 O19 1.348(18) . ?
S5 O21 1.49(2) . ?
S5 O20 1.58(2) . ?
S5 C33 1.56(7) . ?
C34 F10 1.27(2) . ?
C34 F11 1.39(2) . ?
C34 F12 1.40(3) . ?
C34 S6 1.71(2) . ?
S6 O24 1.389(13) . ?
S6 O22 1.429(17) . ?
S6 O23 1.467(13) . ?

loop_
_geom_torsion_atom_site_label_1
_geom_torsion_atom_site_label_2
_geom_torsion_atom_site_label_3
_geom_torsion_atom_site_label_4
_geom_torsion
_geom_torsion_site_symmetry_1
_geom_torsion_site_symmetry_2
_geom_torsion_site_symmetry_3
_geom_torsion_site_symmetry_4
_geom_torsion_publ_flag
N1 Ru1 S1 C1 -22(10) . . . . ?
N3 Ru1 S1 C1 -25.3(5) . . . . ?
N2 Ru1 S1 C1 -110.6(5) . . . . ?
P2 Ru1 S1 C1 157.5(4) . . . . ?
P1 Ru1 S1 C1 65.2(4) . . . . ?
N1 Ru1 S1 S2 82(10) . . . . ?
N3 Ru1 S1 S2 78.1(3) . . . . ?
N2 Ru1 S1 S2 -7.2(3) . . . . ?
P2 Ru1 S1 S2 -99.07(17) . . . . ?
P1 Ru1 S1 S2 168.65(18) . . . . ?
C1 S1 S2 C3 5.8(5) . . . . ?
Ru1 S1 S2 C3 -105.7(4) . . . . ?
C1 S1 S2 Ru2 -105.1(4) . . . . ?
Ru1 S1 S2 Ru2 143.38(12) . . . . ?
N4 Ru2 S2 C3 40(5) . . . . ?
N6 Ru2 S2 C3 -93.5(5) . . . . ?
N5 Ru2 S2 C3 -8.5(5) . . . . ?
P3 Ru2 S2 C3 83.3(5) . . . . ?
P4 Ru2 S2 C3 174.8(5) . . . . ?
N4 Ru2 S2 S1 142(5) . . . . ?
N6 Ru2 S2 S1 8.5(3) . . . . ?
N5 Ru2 S2 S1 93.4(3) . . . . ?
P3 Ru2 S2 S1 -174.72(18) . . . . ?
P4 Ru2 S2 S1 -83.26(17) . . . . ?
N1 Ru1 P1 O1B 76.9(16) . . . . ?
N3 Ru1 P1 O1B -5.8(16) . . . . ?
N2 Ru1 P1 O1B 19(4) . . . . ?
P2 Ru1 P1 O1B 167.4(16) . . . . ?
S1 Ru1 P1 O1B -101.6(16) . . . . ?
N1 Ru1 P1 O3 -133.2(12) . . . . ?
N3 Ru1 P1 O3 144.1(12) . . . . ?
N2 Ru1 P1 O3 169(4) . . . . ?
P2 Ru1 P1 O3 -42.7(12) . . . . ?
S1 Ru1 P1 O3 48.3(12) . . . . ?
N1 Ru1 P1 O1 110.5(7) . . . . ?
N3 Ru1 P1 O1 27.9(7) . . . . ?
N2 Ru1 P1 O1 52(3) . . . . ?
P2 Ru1 P1 O1 -158.9(7) . . . . ?
S1 Ru1 P1 O1 -68.0(7) . . . . ?
N1 Ru1 P1 O2 0.2(9) . . . . ?
N3 Ru1 P1 O2 -82.4(9) . . . . ?
N2 Ru1 P1 O2 -58(4) . . . . ?
P2 Ru1 P1 O2 90.8(8) . . . . ?
S1 Ru1 P1 O2 -178.3(8) . . . . ?
N1 Ru1 P1 O3B -162(2) . . . . ?
N3 Ru1 P1 O3B 116(2) . . . . ?
N2 Ru1 P1 O3B 140(4) . . . . ?
P2 Ru1 P1 O3B -71(2) . . . . ?
S1 Ru1 P1 O3B 20(2) . . . . ?
N1 Ru1 P1 O2B -47.7(12) . . . . ?
N3 Ru1 P1 O2B -130.3(12) . . . . ?
N2 Ru1 P1 O2B -106(4) . . . . ?
P2 Ru1 P1 O2B 42.9(12) . . . . ?
S1 Ru1 P1 O2B 133.8(12) . . . . ?
N1 Ru1 P2 O4 53.9(7) . . . . ?
N3 Ru1 P2 O4 76(2) . . . . ?
N2 Ru1 P2 O4 139.0(7) . . . . ?
P1 Ru1 P2 O4 -38.5(7) . . . . ?
S1 Ru1 P2 O4 -126.1(7) . . . . ?
N1 Ru1 P2 O6 -65.7(6) . . . . ?
N3 Ru1 P2 O6 -44(2) . . . . ?
N2 Ru1 P2 O6 19.4(6) . . . . ?
P1 Ru1 P2 O6 -158.1(5) . . . . ?
S1 Ru1 P2 O6 114.3(5) . . . . ?
N1 Ru1 P2 O5 177.7(6) . . . . ?
N3 Ru1 P2 O5 -160(2) . . . . ?
N2 Ru1 P2 O5 -97.2(6) . . . . ?
P1 Ru1 P2 O5 85.3(5) . . . . ?
S1 Ru1 P2 O5 -2.3(5) . . . . ?
N4 Ru2 P3 O7 -107.9(6) . . . . ?
N6 Ru2 P3 O7 -158(4) . . . . ?
N5 Ru2 P3 O7 169.0(6) . . . . ?
P4 Ru2 P3 O7 -16.1(5) . . . . ?
S2 Ru2 P3 O7 74.4(5) . . . . ?
N4 Ru2 P3 O8 134.3(6) . . . . ?
N6 Ru2 P3 O8 84(4) . . . . ?
N5 Ru2 P3 O8 51.2(6) . . . . ?
P4 Ru2 P3 O8 -133.9(5) . . . . ?
S2 Ru2 P3 O8 -43.4(5) . . . . ?
N4 Ru2 P3 O9 12.7(8) . . . . ?
N6 Ru2 P3 O9 -38(4) . . . . ?
N5 Ru2 P3 O9 -70.4(8) . . . . ?
P4 Ru2 P3 O9 104.5(8) . . . . ?
S2 Ru2 P3 O9 -164.9(8) . . . . ?
N4 Ru2 P4 O10 168.4(5) . . . . ?
N6 Ru2 P4 O10 -105.8(4) . . . . ?
N5 Ru2 P4 O10 -157(3) . . . . ?
P3 Ru2 P4 O10 76.6(4) . . . . ?
S2 Ru2 P4 O10 -9.2(4) . . . . ?
N4 Ru2 P4 O12 46.3(5) . . . . ?
N6 Ru2 P4 O12 132.1(5) . . . . ?
N5 Ru2 P4 O12 80(3) . . . . ?
P3 Ru2 P4 O12 -45.4(4) . . . . ?
S2 Ru2 P4 O12 -131.3(4) . . . . ?
N4 Ru2 P4 O11 -73.6(5) . . . . ?
N6 Ru2 P4 O11 12.2(4) . . . . ?
N5 Ru2 P4 O11 -39(3) . . . . ?
P3 Ru2 P4 O11 -165.3(4) . . . . ?
S2 Ru2 P4 O11 108.8(4) . . . . ?
N3 Ru1 N1 C19 -29(7) . . . . ?
N2 Ru1 N1 C19 56(7) . . . . ?
P2 Ru1 N1 C19 148(7) . . . . ?
P1 Ru1 N1 C19 -120(7) . . . . ?
S1 Ru1 N1 C19 -33(15) . . . . ?
N1 Ru1 N2 C21 -47(6) . . . . ?
N3 Ru1 N2 C21 36(6) . . . . ?
P2 Ru1 N2 C21 -138(6) . . . . ?
P1 Ru1 N2 C21 11(9) . . . . ?
S1 Ru1 N2 C21 131(6) . . . . ?
N1 Ru1 N3 C23 12(4) . . . . ?
N2 Ru1 N3 C23 -74(4) . . . . ?
P2 Ru1 N3 C23 -10(6) . . . . ?
P1 Ru1 N3 C23 104(4) . . . . ?
S1 Ru1 N3 C23 -168(4) . . . . ?
N6 Ru2 N4 C25 39(8) . . . . ?
N5 Ru2 N4 C25 -46(8) . . . . ?
P3 Ru2 N4 C25 -138(8) . . . . ?
P4 Ru2 N4 C25 130(8) . . . . ?
S2 Ru2 N4 C25 -95(9) . . . . ?
N4 Ru2 N5 C27 54(5) . . . . ?
N6 Ru2 N5 C27 -32(5) . . . . ?
P3 Ru2 N5 C27 146(5) . . . . ?
P4 Ru2 N5 C27 20(8) . . . . ?
S2 Ru2 N5 C27 -128(5) . . . . ?
N4 Ru2 N6 C29 -7(7) . . . . ?
N5 Ru2 N6 C29 76(7) . . . . ?
P3 Ru2 N6 C29 43(10) . . . . ?
P4 Ru2 N6 C29 -99(7) . . . . ?
S2 Ru2 N6 C29 170(7) . . . . ?
O3 P1 O1 O1B 141(3) . . . . ?
O2 P1 O1 O1B 22(3) . . . . ?
O3B P1 O1 O1B 152(3) . . . . ?
O2B P1 O1 O1B 63(3) . . . . ?
Ru1 P1 O1 O1B -96(3) . . . . ?
O1B P1 O1 C7 -5(5) . . . . ?
O3 P1 O1 C7 136(5) . . . . ?
O2 P1 O1 C7 17(5) . . . . ?
O3B P1 O1 C7 147(5) . . . . ?
O2B P1 O1 C7 58(5) . . . . ?
Ru1 P1 O1 C7 -101(4) . . . . ?
O1B P1 O2 C8 103(6) . . . . ?
O3 P1 O2 C8 -16(6) . . . . ?
O1 P1 O2 C8 91(6) . . . . ?
O3B P1 O2 C8 11(6) . . . . ?
O2B P1 O2 C8 -34(5) . . . . ?
Ru1 P1 O2 C8 -148(5) . . . . ?
O1B P1 O2 O2B 137(2) . . . . ?
O3 P1 O2 O2B 18(2) . . . . ?
O1 P1 O2 O2B 125.0(16) . . . . ?
O3B P1 O2 O2B 45(3) . . . . ?
Ru1 P1 O2 O2B -113.8(15) . . . . ?
O3 P1 O2 O1B -118.8(16) . . . . ?
O1 P1 O2 O1B -11.6(15) . . . . ?
O3B P1 O2 O1B -92(3) . . . . ?
O2B P1 O2 O1B -137(2) . . . . ?
Ru1 P1 O2 O1B 109.6(13) . . . . ?
O1B P1 O3 O3B 46(6) . . . . ?
O1 P1 O3 O3B 24(6) . . . . ?
O2 P1 O3 O3B 129(5) . . . . ?
O2B P1 O3 O3B 142(6) . . . . ?
Ru1 P1 O3 O3B -100(5) . . . . ?
O1B P1 O3 C9 -18(4) . . . . ?
O1 P1 O3 C9 -40(3) . . . . ?
O2 P1 O3 C9 65(3) . . . . ?
O3B P1 O3 C9 -64(5) . . . . ?
O2B P1 O3 C9 78(3) . . . . ?
Ru1 P1 O3 C9 -164(2) . . . . ?
O6 P2 O4 C10 -24(8) . . . . ?
O5 P2 O4 C10 83(8) . . . . ?
Ru1 P2 O4 C10 -146(8) . . . . ?
O4 P2 O5 C11 44.5(17) . . . . ?
O6 P2 O5 C11 155.0(15) . . . . ?
Ru1 P2 O5 C11 -83.7(15) . . . . ?
O4 P2 O6 C12 51.0(19) . . . . ?
O5 P2 O6 C12 -57.6(18) . . . . ?
Ru1 P2 O6 C12 174.7(16) . . . . ?
O8 P3 O7 C13 -87.6(18) . . . . ?
O9 P3 O7 C13 20.4(18) . . . . ?
Ru2 P3 O7 C13 150.6(16) . . . . ?
O7 P3 O8 C14 46.7(14) . . . . ?
O9 P3 O8 C14 -58.5(15) . . . . ?
Ru2 P3 O8 C14 171.6(12) . . . . ?
O7 P3 O9 C15 -162.9(13) . . . . ?
O8 P3 O9 C15 -55.6(14) . . . . ?
Ru2 P3 O9 C15 69.2(14) . . . . ?
O12 P4 O10 C16 -5.2(15) . . . . ?
O11 P4 O10 C16 102.3(14) . . . . ?
Ru2 P4 O10 C16 -137.3(13) . . . . ?
O10 P4 O11 C17 -55.6(12) . . . . ?
O12 P4 O11 C17 50.2(12) . . . . ?
Ru2 P4 O11 C17 -179.9(10) . . . . ?
O10 P4 O12 C18 176.7(16) . . . . ?
O11 P4 O12 C18 68.0(17) . . . . ?
Ru2 P4 O12 C18 -54.6(17) . . . . ?
S2 S1 C1 C2 22.5(9) . . . . ?
Ru1 S1 C1 C2 138.0(8) . . . . ?
S1 C1 C2 C3 -48.2(11) . . . . ?
C1 C2 C3 C4 -68.0(13) . . . . ?
C1 C2 C3 S2 53.4(11) . . . . ?
S1 S2 C3 C4 91.0(8) . . . . ?
Ru2 S2 C3 C4 -155.1(7) . . . . ?
S1 S2 C3 C2 -31.3(8) . . . . ?
Ru2 S2 C3 C2 82.6(8) . . . . ?
C2 C3 C4 C5 160.2(13) . . . . ?
S2 C3 C4 C5 40.1(16) . . . . ?
C3 C4 C5 C6 177.7(11) . . . . ?
P1 O1 C7 O1B 5(5) . . . . ?
P1 O2 C8 O2B 33(5) . . . . ?
O1B O2 C8 O2B 105(3) . . . . ?
P1 O3 C9 O3B 68(5) . . . . ?
Ru1 N1 C19 C20 123(19) . . . . ?
Ru1 N2 C21 C22 10(44) . . . . ?
Ru1 N3 C23 C24 -86(30) . . . . ?
Ru2 N4 C25 C26 -178(100) . . . . ?
Ru2 N5 C27 C28 160(24) . . . . ?
Ru2 N6 C29 C30 -73(53) . . . . ?
F1 C31 S3 O15 178.7(11) . . . . ?
F2 C31 S3 O15 -57.8(13) . . . . ?
F3 C31 S3 O15 58.0(12) . . . . ?
F1 C31 S3 O13 59.5(13) . . . . ?
F2 C31 S3 O13 -177.0(11) . . . . ?
F3 C31 S3 O13 -61.2(11) . . . . ?
F1 C31 S3 O14 -60.7(13) . . . . ?
F2 C31 S3 O14 62.8(13) . . . . ?
F3 C31 S3 O14 178.6(10) . . . . ?
F5 C32 S4 O18 57.1(15) . . . . ?
F4 C32 S4 O18 175.7(11) . . . . ?
F6 C32 S4 O18 -63.1(15) . . . . ?
F5 C32 S4 O17 -175.6(12) . . . . ?
F4 C32 S4 O17 -57.1(13) . . . . ?
F6 C32 S4 O17 64.2(14) . . . . ?
F5 C32 S4 O16 -57.4(15) . . . . ?
F4 C32 S4 O16 61.1(13) . . . . ?
F6 C32 S4 O16 -177.7(13) . . . . ?
F10 C34 S6 O24 60(2) . . . . ?
F11 C34 S6 O24 -177.2(14) . . . . ?
F12 C34 S6 O24 -59.0(16) . . . . ?
F10 C34 S6 O22 -61(2) . . . . ?
F11 C34 S6 O22 62.2(17) . . . . ?
F12 C34 S6 O22 -179.6(14) . . . . ?
F10 C34 S6 O23 -179.8(17) . . . . ?
F11 C34 S6 O23 -56.7(17) . . . . ?
F12 C34 S6 O23 61.6(16) . . . . ?
P1 O1 O1B C7 -176(4) . . . . ?
C7 O1 O1B P1 176(4) . . . . ?
C7 O1 O1B O2 146(6) . . . . ?
P1 O1 O1B O2 -30(3) . . . . ?
O1 C7 O1B P1 -15(14) . . . . ?
O1 C7 O1B O2 -148(5) . . . . ?
O3 P1 O1B O1 -47(3) . . . . ?
O2 P1 O1B O1 -157(3) . . . . ?
O3B P1 O1B O1 -28(3) . . . . ?
O2B P1 O1B O1 -128(3) . . . . ?
Ru1 P1 O1B O1 99(3) . . . . ?
O3 P1 O1B C7 -33(16) . . . . ?
O1 P1 O1B C7 15(14) . . . . ?
O2 P1 O1B C7 -142(15) . . . . ?
O3B P1 O1B C7 -14(15) . . . . ?
O2B P1 O1B C7 -113(15) . . . . ?
Ru1 P1 O1B C7 113(15) . . . . ?
O3 P1 O1B O2 109.4(18) . . . . ?
O1 P1 O1B O2 157(3) . . . . ?
O3B P1 O1B O2 129(2) . . . . ?
O2B P1 O1B O2 29.3(15) . . . . ?
Ru1 P1 O1B O2 -104.3(10) . . . . ?
C8 O2 O1B O1 -96(5) . . . . ?
O2B O2 O1B O1 -9(5) . . . . ?
P1 O2 O1B O1 35(4) . . . . ?
C8 O2 O1B C7 34(6) . . . . ?
O2B O2 O1B C7 121(5) . . . . ?
P1 O2 O1B C7 165(6) . . . . ?
C8 O2 O1B P1 -131(3) . . . . ?
O2B O2 O1B P1 -44.4(18) . . . . ?
P1 O2 O2B C8 -159(4) . . . . ?
O1B O2 O2B C8 -124(4) . . . . ?
C8 O2 O2B P1 159(4) . . . . ?
O1B O2 O2B P1 34.9(13) . . . . ?
O2 C8 O2B P1 -20(4) . . . . ?
O1B P1 O2B O2 -41(2) . . . . ?
O3 P1 O2B O2 -163.6(18) . . . . ?
O1 P1 O2B O2 -69.1(19) . . . . ?
O3B P1 O2B O2 -148(2) . . . . ?
Ru1 P1 O2B O2 88.2(15) . . . . ?
O1B P1 O2B C8 -25(4) . . . . ?
O3 P1 O2B C8 -147(3) . . . . ?
O1 P1 O2B C8 -52(4) . . . . ?
O2 P1 O2B C8 17(3) . . . . ?
O3B P1 O2B C8 -131(4) . . . . ?
Ru1 P1 O2B C8 105(3) . . . . ?
P1 O3 O3B C9 -129.9(13) . . . . ?
C9 O3 O3B P1 129.9(13) . . . . ?
O3 C9 O3B P1 -59(6) . . . . ?
O1B P1 O3B O3 -142(5) . . . . ?
O1 P1 O3B O3 -156(6) . . . . ?
O2 P1 O3B O3 -66(6) . . . . ?
O2B P1 O3B O3 -37(5) . . . . ?
Ru1 P1 O3B O3 92(5) . . . . ?
O1B P1 O3B C9 -80(4) . . . . ?
O3 P1 O3B C9 62(5) . . . . ?
O1 P1 O3B C9 -94(4) . . . . ?
O2 P1 O3B C9 -4(5) . . . . ?
O2B P1 O3B C9 25(4) . . . . ?
Ru1 P1 O3B C9 154(3) . . . . ?
O19 S5 C33 F9 -170(6) . . . . ?
O21 S5 C33 F9 -45(7) . . . . ?
O20 S5 C33 F9 71(7) . . . . ?
O19 S5 C33 F8 53(6) . . . . ?
O21 S5 C33 F8 177(5) . . . . ?
O20 S5 C33 F8 -66(5) . . . . ?
O19 S5 C33 F7 -60(5) . . . . ?
O21 S5 C33 F7 64(5) . . . . ?
O20 S5 C33 F7 -179(5) . . . . ?
